data_1542178
loop_
_publ_author_name
'Tkachev, V.V.'
'Krasochka, O.N.'
'Atovmyan, L.O.'

_publ_section_title
;
 On the Structure of the Crystals K (Os N Br4 H2 O) H2 O and K2 Mo O Cl5
;
_journal_name_full 'Zhurnal Strukturnoi Khimii (Issue-No. from 1981)'
_journal_page_first 940
_journal_page_last 941
_journal_volume 17
_journal_year 1976
_chemical_formula_sum 'Cl5 K2 Mo O'
_chemical_name_systematic 'K2 (Mo O Cl5)'
_space_group_IT_number 62
_symmetry_space_group_name_Hall '-P 2ac 2n'
_symmetry_space_group_name_H-M 'P n m a'
_cell_angle_alpha 90
_cell_angle_beta 90
_cell_angle_gamma 90
_cell_formula_units_Z 4
_cell_length_a 13.43
_cell_length_b 9.802
_cell_length_c 6.895
_cell_volume 907.664
_citation_journal_id_ASTM ZSTKAI
_cod_data_source_file Tkachev_ZSTKAI_1976_576.cif
_cod_data_source_block Cl5K2Mo1O1
_cod_original_cell_volume 907.6638
_cod_original_formula_sum 'Cl5 K2 Mo1 O1'
_cod_database_code 1542178

loop_
_symmetry_equiv_pos_as_xyz
x,y,z
-x+1/2,-y,z+1/2
x+1/2,-y+1/2,-z+1/2
-x,y+1/2,-z
-x,-y,-z
x-1/2,y,-z-1/2
-x-1/2,y-1/2,z-1/2
x,-y-1/2,z

loop_
_atom_site_label
_atom_site_type_symbol
_atom_site_fract_x
_atom_site_fract_y
_atom_site_fract_z
_atom_site_occupancy
_atom_site_U_iso_or_equiv
Cl4 Cl-1 0.1082 0.0069 0.1989 1 0.0
Cl1 Cl-1 0.0015 0.25 0.472 1 0.0
Mo1 Mo+5 0.0968 0.25 0.1784 1 0.0
Cl2 Cl-1 0.2478 0.25 0.4115 1 0.0
K1 K+1 0.3567 0.0012 0.1782 1 0.0
O1 O-2 0.001 0.25 0.038 1 0.0
Cl3 Cl-1 0.2213 0.25 -0.065 1 0.0
